data_4038181
loop_
_publ_author_name
'Chao, Tung'
'Su, Zhe-Hong'
'Yen, Ko-Wang'
'Wu, Ming-Jung'
'Chu, Jean-Ho'

_publ_section_title
;
 Synthesis of Dibenzosuberones Bearing an Isoxazole Group via
 Palladium-Catalyzed Intramolecular C-H/C-Br Bond Cross-Coupling of
 Ortho-Aroylated 3,5-Diarylisoxazoles.
;
_journal_name_full 'The Journal of organic chemistry'
_journal_paper_doi 10.1021/acs.joc.0c00346
_journal_year 2020
_chemical_formula_moiety 'C22 H13 N O2'
_chemical_formula_sum 'C22 H13 N O2'
_chemical_formula_weight 323.33
_space_group_IT_number 14
_space_group_name_Hall '-P 2ybc'
_space_group_name_H-M_alt 'P 1 21/c 1'
_symmetry_cell_setting monoclinic
_symmetry_space_group_name_H-M 'P 1 21/c 1'
_atom_sites_solution_hydrogens geom
_atom_sites_solution_primary direct
_atom_sites_solution_secondary difmap
_audit_creation_method SHELXL-97
_cell_angle_alpha 90.00
_cell_angle_beta 104.5160(10)
_cell_angle_gamma 90.00
_cell_formula_units_Z 8
_cell_length_a 15.5860(4)
_cell_length_b 12.4441(3)
_cell_length_c 17.1047(4)
_cell_measurement_reflns_used 9526
_cell_measurement_temperature 200(2)
_cell_measurement_theta_max 24.995
_cell_measurement_theta_min 2.616
_cell_volume 3211.62(14)
_computing_molecular_graphics 'Ortep-3 for Windows (Farrugia, 1997)'
_computing_publication_material 'WinGX publication routines (Farrugia, 1999)'
_computing_structure_refinement 'SHELXL-97 (Sheldrick, 1997)'
_computing_structure_solution 'SHELXS-86 (Sheldrick, 1986)'
_diffrn_ambient_temperature 200(2)
_diffrn_measured_fraction_theta_full 0.993
_diffrn_measured_fraction_theta_max 0.993
_diffrn_measurement_device_type 'D8 Venture'
_diffrn_radiation_monochromator graphite
_diffrn_radiation_source 'fine-focus sealed tube'
_diffrn_radiation_type MoK\a
_diffrn_radiation_wavelength 0.71073
_diffrn_reflns_av_R_equivalents 0.0418
_diffrn_reflns_av_sigmaI/netI 0.0212
_diffrn_reflns_limit_h_max 18
_diffrn_reflns_limit_h_min -18
_diffrn_reflns_limit_k_max 14
_diffrn_reflns_limit_k_min -14
_diffrn_reflns_limit_l_max 20
_diffrn_reflns_limit_l_min -20
_diffrn_reflns_number 49404
_diffrn_reflns_theta_full 25.05
_diffrn_reflns_theta_max 25.05
_diffrn_reflns_theta_min 2.49
_exptl_absorpt_coefficient_mu 0.086
_exptl_absorpt_correction_T_max 0.9914
_exptl_absorpt_correction_T_min 0.9566
_exptl_absorpt_correction_type multi-scan
_exptl_absorpt_process_details SADABS
_exptl_crystal_colour colorless
_exptl_crystal_density_diffrn 1.337
_exptl_crystal_density_method 'not measured'
_exptl_crystal_description prism
_exptl_crystal_F_000 1344
_exptl_crystal_size_max 0.52
_exptl_crystal_size_mid 0.25
_exptl_crystal_size_min 0.10
_refine_diff_density_max 0.153
_refine_diff_density_min -0.173
_refine_diff_density_rms 0.031
_refine_ls_extinction_method none
_refine_ls_goodness_of_fit_ref 1.058
_refine_ls_hydrogen_treatment constr
_refine_ls_matrix_type full
_refine_ls_number_parameters 451
_refine_ls_number_reflns 5639
_refine_ls_number_restraints 0
_refine_ls_restrained_S_all 1.058
_refine_ls_R_factor_all 0.0455
_refine_ls_R_factor_gt 0.0343
_refine_ls_shift/su_max 0.000
_refine_ls_shift/su_mean 0.000
_refine_ls_structure_factor_coef Fsqd
_refine_ls_weighting_details 'calc w=1/[\s^2^(Fo^2^)+(0.0453P)^2^+0.8455P] where P=(Fo^2^+2Fc^2^)/3'
_refine_ls_weighting_scheme calc
_refine_ls_wR_factor_gt 0.0853
_refine_ls_wR_factor_ref 0.0960
_reflns_number_gt 4717
_reflns_number_total 5639
_reflns_threshold_expression >2sigma(I)
_cod_data_source_file jo0c00346_si_003.cif
_cod_data_source_block d19062a
_cod_original_sg_symbol_H-M 'P 21/c'
_cod_database_code 4038181

loop_
_symmetry_equiv_pos_as_xyz
'x, y, z'
'-x, y+1/2, -z+1/2'
'-x, -y, -z'
'x, -y-1/2, z-1/2'

loop_
_atom_site_label
_atom_site_type_symbol
_atom_site_fract_x
_atom_site_fract_y
_atom_site_fract_z
_atom_site_U_iso_or_equiv
_atom_site_adp_type
_atom_site_occupancy
_atom_site_symmetry_multiplicity
_atom_site_calc_flag
_atom_site_refinement_flags
_atom_site_disorder_assembly
_atom_site_disorder_group
C1 C 0.48981(9) 0.07144(11) 0.60902(8) 0.0332(3) Uani 1 1 d . . .
C2 C 0.45821(10) -0.01702(11) 0.65115(8) 0.0354(3) Uani 1 1 d . . .
C3 C 0.51060(11) -0.10752(12) 0.67536(8) 0.0420(4) Uani 1 1 d . . .
H3 H 0.5676 -0.1124 0.6650 0.050 Uiso 1 1 calc R . .
C4 C 0.47946(13) -0.19019(13) 0.71452(10) 0.0538(5) Uani 1 1 d . . .
H4 H 0.5152 -0.2519 0.7315 0.065 Uiso 1 1 calc R . .
C5 C 0.39657(14) -0.18331(15) 0.72897(10) 0.0613(5) Uani 1 1 d . . .
H5 H 0.3749 -0.2408 0.7552 0.074 Uiso 1 1 calc R . .
C6 C 0.34486(13) -0.09338(16) 0.70559(11) 0.0592(5) Uani 1 1 d . . .
H6 H 0.2879 -0.0890 0.7161 0.071 Uiso 1 1 calc R . .
C7 C 0.37533(11) -0.00989(14) 0.66700(9) 0.0468(4) Uani 1 1 d . . .
H7 H 0.3398 0.0523 0.6513 0.056 Uiso 1 1 calc R . .
C8 C 0.45252(9) 0.13434(11) 0.54430(8) 0.0303(3) Uani 1 1 d . . .
C9 C 0.36466(9) 0.12284(11) 0.48761(8) 0.0308(3) Uani 1 1 d . . .
C10 C 0.32527(9) 0.02188(12) 0.47427(8) 0.0370(3) Uani 1 1 d . . .
H10 H 0.3563 -0.0389 0.5009 0.044 Uiso 1 1 calc R . .
C11 C 0.24206(10) 0.00823(13) 0.42323(9) 0.0441(4) Uani 1 1 d . . .
H11 H 0.2165 -0.0614 0.4147 0.053 Uiso 1 1 calc R . .
C12 C 0.19599(10) 0.09597(14) 0.38450(9) 0.0456(4) Uani 1 1 d . . .
H12 H 0.1385 0.0870 0.3497 0.055 Uiso 1 1 calc R . .
C13 C 0.23378(9) 0.19645(13) 0.39663(9) 0.0410(4) Uani 1 1 d . . .
H13 H 0.2018 0.2567 0.3702 0.049 Uiso 1 1 calc R . .
C14 C 0.31830(9) 0.21138(11) 0.44711(8) 0.0331(3) Uani 1 1 d . . .
C15 C 0.35147(9) 0.32471(12) 0.45386(9) 0.0384(3) Uani 1 1 d . . .
C16 C 0.44244(9) 0.35212(11) 0.44621(8) 0.0357(3) Uani 1 1 d . . .
C17 C 0.44781(11) 0.44142(13) 0.39821(10) 0.0456(4) Uani 1 1 d . . .
H17 H 0.3954 0.4801 0.3737 0.055 Uiso 1 1 calc R . .
C18 C 0.52778(12) 0.47433(14) 0.38577(10) 0.0507(4) Uani 1 1 d . . .
H18 H 0.5302 0.5346 0.3523 0.061 Uiso 1 1 calc R . .
C19 C 0.60423(11) 0.41933(13) 0.42207(10) 0.0475(4) Uani 1 1 d . . .
H19 H 0.6595 0.4419 0.4137 0.057 Uiso 1 1 calc R . .
C20 C 0.60068(10) 0.33186(12) 0.47036(9) 0.0399(3) Uani 1 1 d . . .
H20 H 0.6537 0.2947 0.4953 0.048 Uiso 1 1 calc R . .
C21 C 0.52026(9) 0.29686(11) 0.48323(8) 0.0323(3) Uani 1 1 d . . .
C22 C 0.52100(9) 0.20860(11) 0.53997(8) 0.0313(3) Uani 1 1 d . . .
C23 C 0.07892(8) 0.43782(11) 0.41700(8) 0.0293(3) Uani 1 1 d . . .
C24 C 0.08557(9) 0.53937(11) 0.37542(7) 0.0300(3) Uani 1 1 d . . .
C25 C 0.01014(9) 0.58367(12) 0.32367(8) 0.0359(3) Uani 1 1 d . . .
H25 H -0.0450 0.5471 0.3143 0.043 Uiso 1 1 calc R . .
C26 C 0.01568(10) 0.68058(13) 0.28612(8) 0.0420(4) Uani 1 1 d . . .
H26 H -0.0359 0.7111 0.2515 0.050 Uiso 1 1 calc R . .
C27 C 0.09584(10) 0.73355(13) 0.29857(9) 0.0425(4) Uani 1 1 d . . .
H27 H 0.0993 0.8003 0.2726 0.051 Uiso 1 1 calc R . .
C28 C 0.17120(10) 0.68933(12) 0.34884(9) 0.0406(3) Uani 1 1 d . . .
H28 H 0.2264 0.7254 0.3569 0.049 Uiso 1 1 calc R . .
C29 C 0.16618(9) 0.59255(11) 0.38737(8) 0.0349(3) Uani 1 1 d . . .
H29 H 0.2179 0.5625 0.4220 0.042 Uiso 1 1 calc R . .
C30 C 0.10798(8) 0.40212(10) 0.49469(7) 0.0275(3) Uani 1 1 d . . .
C31 C 0.15399(8) 0.46241(11) 0.56692(7) 0.0280(3) Uani 1 1 d . . .
C32 C 0.13916(9) 0.57249(11) 0.57227(8) 0.0315(3) Uani 1 1 d . . .
H32 H 0.1004 0.6082 0.5282 0.038 Uiso 1 1 calc R . .
C33 C 0.17964(9) 0.63065(12) 0.64026(8) 0.0370(3) Uani 1 1 d . . .
H33 H 0.1683 0.7054 0.6427 0.044 Uiso 1 1 calc R . .
C34 C 0.23671(10) 0.57995(13) 0.70476(8) 0.0403(4) Uani 1 1 d . . .
H34 H 0.2638 0.6194 0.7521 0.048 Uiso 1 1 calc R . .
C35 C 0.25402(9) 0.47232(13) 0.70009(8) 0.0386(3) Uani 1 1 d . . .
H35 H 0.2946 0.4382 0.7438 0.046 Uiso 1 1 calc R . .
C36 C 0.21295(9) 0.41207(11) 0.63203(8) 0.0319(3) Uani 1 1 d . . .
C37 C 0.23523(10) 0.29525(12) 0.63593(8) 0.0388(3) Uani 1 1 d . . .
C38 C 0.16260(10) 0.21346(11) 0.62176(9) 0.0374(3) Uani 1 1 d . . .
C39 C 0.17204(12) 0.13177(13) 0.67966(10) 0.0482(4) Uani 1 1 d . . .
H39 H 0.2234 0.1300 0.7235 0.058 Uiso 1 1 calc R . .
C40 C 0.10805(13) 0.05418(14) 0.67379(11) 0.0574(5) Uani 1 1 d . . .
H40 H 0.1148 -0.0002 0.7138 0.069 Uiso 1 1 calc R . .
C41 C 0.03391(13) 0.05535(14) 0.60968(11) 0.0579(5) Uani 1 1 d . . .
H41 H -0.0102 0.0015 0.6055 0.070 Uiso 1 1 calc R . .
C42 C 0.02358(11) 0.13462(13) 0.55141(10) 0.0477(4) Uani 1 1 d . . .
H42 H -0.0276 0.1346 0.5074 0.057 Uiso 1 1 calc R . .
C43 C 0.08749(10) 0.21469(11) 0.55659(9) 0.0357(3) Uani 1 1 d . . .
C44 C 0.07715(8) 0.29398(11) 0.49128(8) 0.0307(3) Uani 1 1 d . . .
O1 O 0.57460(6) 0.10269(8) 0.64107(6) 0.0390(2) Uani 1 1 d . . .
O2 O 0.29934(7) 0.39689(9) 0.45565(8) 0.0598(3) Uani 1 1 d . . .
O3 O 0.03431(6) 0.35777(8) 0.37005(5) 0.0352(2) Uani 1 1 d . . .
O4 O 0.31203(7) 0.26646(10) 0.66088(8) 0.0598(3) Uani 1 1 d . . .
N1 N 0.59412(8) 0.19027(10) 0.59675(7) 0.0376(3) Uani 1 1 d . . .
N2 N 0.03314(8) 0.26648(9) 0.41791(7) 0.0362(3) Uani 1 1 d . . .

loop_
_atom_site_aniso_label
_atom_site_aniso_U_11
_atom_site_aniso_U_22
_atom_site_aniso_U_33
_atom_site_aniso_U_23
_atom_site_aniso_U_13
_atom_site_aniso_U_12
C1 0.0328(7) 0.0334(7) 0.0332(7) -0.0047(6) 0.0078(6) 0.0028(6)
C2 0.0430(8) 0.0330(8) 0.0283(7) -0.0007(6) 0.0055(6) -0.0003(6)
C3 0.0490(9) 0.0364(8) 0.0345(7) -0.0034(6) -0.0011(6) 0.0025(7)
C4 0.0718(13) 0.0354(9) 0.0424(9) 0.0054(7) -0.0075(8) -0.0028(8)
C5 0.0775(14) 0.0526(11) 0.0468(9) 0.0146(8) 0.0025(9) -0.0209(10)
C6 0.0583(11) 0.0677(12) 0.0533(10) 0.0157(9) 0.0172(8) -0.0090(9)
C7 0.0492(9) 0.0476(9) 0.0464(9) 0.0094(7) 0.0169(7) 0.0035(7)
C8 0.0305(7) 0.0292(7) 0.0324(7) -0.0021(6) 0.0102(5) 0.0031(6)
C9 0.0298(7) 0.0342(7) 0.0306(6) -0.0021(6) 0.0117(5) 0.0012(6)
C10 0.0381(8) 0.0364(8) 0.0370(7) -0.0021(6) 0.0104(6) 0.0000(6)
C11 0.0433(9) 0.0443(9) 0.0443(8) -0.0080(7) 0.0101(7) -0.0096(7)
C12 0.0317(8) 0.0599(10) 0.0425(8) -0.0034(7) 0.0040(6) -0.0034(7)
C13 0.0320(8) 0.0507(9) 0.0408(8) 0.0056(7) 0.0101(6) 0.0054(7)
C14 0.0288(7) 0.0385(8) 0.0348(7) 0.0003(6) 0.0131(6) 0.0027(6)
C15 0.0340(8) 0.0375(8) 0.0441(8) 0.0052(6) 0.0109(6) 0.0071(7)
C16 0.0382(8) 0.0319(7) 0.0392(7) -0.0004(6) 0.0139(6) 0.0002(6)
C17 0.0502(9) 0.0395(9) 0.0487(9) 0.0080(7) 0.0151(7) 0.0034(7)
C18 0.0639(11) 0.0439(9) 0.0498(9) 0.0072(7) 0.0244(8) -0.0082(8)
C19 0.0501(9) 0.0490(9) 0.0499(9) -0.0051(8) 0.0247(8) -0.0125(8)
C20 0.0349(8) 0.0438(9) 0.0432(8) -0.0056(7) 0.0140(6) -0.0043(7)
C21 0.0339(7) 0.0305(7) 0.0348(7) -0.0053(6) 0.0126(6) -0.0015(6)
C22 0.0302(7) 0.0314(7) 0.0334(7) -0.0050(6) 0.0100(6) 0.0028(6)
C23 0.0235(6) 0.0334(7) 0.0308(7) -0.0053(6) 0.0063(5) 0.0001(5)
C24 0.0302(7) 0.0356(7) 0.0252(6) -0.0013(5) 0.0087(5) 0.0034(6)
C25 0.0296(7) 0.0510(9) 0.0271(6) 0.0022(6) 0.0074(5) 0.0018(6)
C26 0.0377(8) 0.0560(10) 0.0320(7) 0.0116(7) 0.0083(6) 0.0109(7)
C27 0.0502(9) 0.0427(9) 0.0365(8) 0.0107(7) 0.0143(7) 0.0047(7)
C28 0.0378(8) 0.0430(9) 0.0412(8) 0.0037(7) 0.0100(6) -0.0045(7)
C29 0.0307(7) 0.0397(8) 0.0328(7) 0.0017(6) 0.0049(6) 0.0019(6)
C30 0.0221(6) 0.0317(7) 0.0299(6) -0.0004(5) 0.0087(5) 0.0010(5)
C31 0.0229(6) 0.0346(7) 0.0286(6) -0.0008(5) 0.0102(5) -0.0022(5)
C32 0.0273(7) 0.0368(7) 0.0312(7) -0.0007(6) 0.0090(5) 0.0000(6)
C33 0.0366(8) 0.0377(8) 0.0391(8) -0.0075(6) 0.0138(6) -0.0044(6)
C34 0.0357(8) 0.0524(9) 0.0325(7) -0.0102(7) 0.0079(6) -0.0091(7)
C35 0.0300(7) 0.0540(10) 0.0300(7) 0.0020(6) 0.0038(6) -0.0034(7)
C36 0.0253(7) 0.0403(8) 0.0314(7) 0.0027(6) 0.0094(5) -0.0015(6)
C37 0.0360(8) 0.0447(9) 0.0354(7) 0.0064(6) 0.0083(6) 0.0056(7)
C38 0.0415(8) 0.0356(8) 0.0394(8) 0.0032(6) 0.0184(6) 0.0051(6)
C39 0.0588(10) 0.0448(9) 0.0462(9) 0.0102(7) 0.0229(8) 0.0086(8)
C40 0.0793(13) 0.0432(10) 0.0609(11) 0.0130(8) 0.0387(10) 0.0004(9)
C41 0.0722(12) 0.0432(10) 0.0698(12) 0.0016(8) 0.0393(10) -0.0159(9)
C42 0.0508(10) 0.0429(9) 0.0546(9) -0.0053(7) 0.0230(8) -0.0116(7)
C43 0.0394(8) 0.0315(7) 0.0414(8) -0.0014(6) 0.0196(6) -0.0008(6)
C44 0.0257(7) 0.0333(7) 0.0352(7) -0.0040(6) 0.0112(5) -0.0005(5)
O1 0.0366(6) 0.0398(6) 0.0378(5) 0.0022(4) 0.0040(4) 0.0012(4)
O2 0.0411(6) 0.0407(7) 0.1002(10) 0.0056(6) 0.0225(6) 0.0130(5)
O3 0.0344(5) 0.0375(5) 0.0316(5) -0.0048(4) 0.0044(4) -0.0028(4)
O4 0.0380(7) 0.0565(8) 0.0777(8) 0.0109(6) 0.0009(6) 0.0112(5)
N1 0.0350(7) 0.0377(7) 0.0394(6) -0.0001(5) 0.0080(5) -0.0011(5)
N2 0.0356(7) 0.0339(6) 0.0396(6) -0.0034(5) 0.0102(5) -0.0035(5)

loop_
_atom_type_symbol
_atom_type_description
_atom_type_scat_dispersion_real
_atom_type_scat_dispersion_imag
_atom_type_scat_source
C C 0.0033 0.0016 'International Tables Vol C Tables 4.2.6.8 and 6.1.1.4'
H H 0.0000 0.0000 'International Tables Vol C Tables 4.2.6.8 and 6.1.1.4'
O O 0.0106 0.0060 'International Tables Vol C Tables 4.2.6.8 and 6.1.1.4'
N N 0.0061 0.0033 'International Tables Vol C Tables 4.2.6.8 and 6.1.1.4'

loop_
_geom_angle_atom_site_label_1
_geom_angle_atom_site_label_2
_geom_angle_atom_site_label_3
_geom_angle
_geom_angle_site_symmetry_1
_geom_angle_site_symmetry_3
_geom_angle_publ_flag
O1 C1 C8 109.77(12) . . ?
O1 C1 C2 115.49(11) . . ?
C8 C1 C2 134.71(13) . . ?
C7 C2 C3 119.94(14) . . ?
C7 C2 C1 119.45(13) . . ?
C3 C2 C1 120.61(14) . . ?
C4 C3 C2 119.74(16) . . ?
C4 C3 H3 120.1 . . ?
C2 C3 H3 120.1 . . ?
C5 C4 C3 120.03(16) . . ?
C5 C4 H4 120.0 . . ?
C3 C4 H4 120.0 . . ?
C6 C5 C4 120.32(16) . . ?
C6 C5 H5 119.8 . . ?
C4 C5 H5 119.8 . . ?
C7 C6 C5 120.31(18) . . ?
C7 C6 H6 119.8 . . ?
C5 C6 H6 119.8 . . ?
C6 C7 C2 119.67(16) . . ?
C6 C7 H7 120.2 . . ?
C2 C7 H7 120.2 . . ?
C1 C8 C22 104.01(12) . . ?
C1 C8 C9 128.04(13) . . ?
C22 C8 C9 127.77(12) . . ?
C10 C9 C14 118.48(12) . . ?
C10 C9 C8 119.64(12) . . ?
C14 C9 C8 121.86(12) . . ?
C11 C10 C9 121.38(14) . . ?
C11 C10 H10 119.3 . . ?
C9 C10 H10 119.3 . . ?
C10 C11 C12 119.94(15) . . ?
C10 C11 H11 120.0 . . ?
C12 C11 H11 120.0 . . ?
C13 C12 C11 119.64(14) . . ?
C13 C12 H12 120.2 . . ?
C11 C12 H12 120.2 . . ?
C12 C13 C14 121.12(14) . . ?
C12 C13 H13 119.4 . . ?
C14 C13 H13 119.4 . . ?
C13 C14 C9 119.41(13) . . ?
C13 C14 C15 115.32(13) . . ?
C9 C14 C15 125.26(12) . . ?
O2 C15 C16 119.18(14) . . ?
O2 C15 C14 118.53(13) . . ?
C16 C15 C14 121.66(12) . . ?
C17 C16 C21 118.95(13) . . ?
C17 C16 C15 115.51(13) . . ?
C21 C16 C15 125.54(13) . . ?
C18 C17 C16 121.13(15) . . ?
C18 C17 H17 119.4 . . ?
C16 C17 H17 119.4 . . ?
C17 C18 C19 119.71(15) . . ?
C17 C18 H18 120.1 . . ?
C19 C18 H18 120.1 . . ?
C20 C19 C18 120.18(15) . . ?
C20 C19 H19 119.9 . . ?
C18 C19 H19 119.9 . . ?
C19 C20 C21 120.96(15) . . ?
C19 C20 H20 119.5 . . ?
C21 C20 H20 119.5 . . ?
C20 C21 C16 119.07(13) . . ?
C20 C21 C22 118.72(13) . . ?
C16 C21 C22 122.04(12) . . ?
N1 C22 C8 111.66(12) . . ?
N1 C22 C21 118.68(12) . . ?
C8 C22 C21 129.66(12) . . ?
O3 C23 C30 109.44(11) . . ?
O3 C23 C24 115.69(11) . . ?
C30 C23 C24 134.87(12) . . ?
C29 C24 C25 119.48(13) . . ?
C29 C24 C23 120.69(12) . . ?
C25 C24 C23 119.82(12) . . ?
C26 C25 C24 119.98(13) . . ?
C26 C25 H25 120.0 . . ?
C24 C25 H25 120.0 . . ?
C25 C26 C27 120.35(13) . . ?
C25 C26 H26 119.8 . . ?
C27 C26 H26 119.8 . . ?
C26 C27 C28 120.01(14) . . ?
C26 C27 H27 120.0 . . ?
C28 C27 H27 120.0 . . ?
C27 C28 C29 120.08(14) . . ?
C27 C28 H28 120.0 . . ?
C29 C28 H28 120.0 . . ?
C28 C29 C24 120.09(13) . . ?
C28 C29 H29 120.0 . . ?
C24 C29 H29 120.0 . . ?
C23 C30 C44 103.95(11) . . ?
C23 C30 C31 128.66(12) . . ?
C44 C30 C31 127.23(12) . . ?
C32 C31 C36 118.22(12) . . ?
C32 C31 C30 120.14(12) . . ?
C36 C31 C30 121.64(12) . . ?
C33 C32 C31 121.42(13) . . ?
C33 C32 H32 119.3 . . ?
C31 C32 H32 119.3 . . ?
C32 C33 C34 119.95(14) . . ?
C32 C33 H33 120.0 . . ?
C34 C33 H33 120.0 . . ?
C35 C34 C33 119.66(13) . . ?
C35 C34 H34 120.2 . . ?
C33 C34 H34 120.2 . . ?
C34 C35 C36 121.09(13) . . ?
C34 C35 H35 119.5 . . ?
C36 C35 H35 119.5 . . ?
C35 C36 C31 119.62(13) . . ?
C35 C36 C37 115.63(12) . . ?
C31 C36 C37 124.73(12) . . ?
O4 C37 C36 119.92(14) . . ?
O4 C37 C38 119.56(14) . . ?
C36 C37 C38 119.82(12) . . ?
C43 C38 C39 119.32(14) . . ?
C43 C38 C37 124.71(13) . . ?
C39 C38 C37 115.97(14) . . ?
C40 C39 C38 120.84(16) . . ?
C40 C39 H39 119.6 . . ?
C38 C39 H39 119.6 . . ?
C39 C40 C41 119.93(16) . . ?
C39 C40 H40 120.0 . . ?
C41 C40 H40 120.0 . . ?
C40 C41 C42 120.24(16) . . ?
C40 C41 H41 119.9 . . ?
C42 C41 H41 119.9 . . ?
C41 C42 C43 120.74(16) . . ?
C41 C42 H42 119.6 . . ?
C43 C42 H42 119.6 . . ?
C42 C43 C38 118.94(14) . . ?
C42 C43 C44 119.38(14) . . ?
C38 C43 C44 121.57(13) . . ?
N2 C44 C30 111.99(12) . . ?
N2 C44 C43 118.84(12) . . ?
C30 C44 C43 129.16(12) . . ?
C1 O1 N1 109.02(10) . . ?
C23 O3 N2 109.19(9) . . ?
C22 N1 O1 105.53(11) . . ?
C44 N2 O3 105.43(10) . . ?

loop_
_geom_bond_atom_site_label_1
_geom_bond_atom_site_label_2
_geom_bond_distance
_geom_bond_site_symmetry_2
_geom_bond_publ_flag
C1 O1 1.3547(16) . ?
C1 C8 1.3614(19) . ?
C1 C2 1.467(2) . ?
C2 C7 1.388(2) . ?
C2 C3 1.392(2) . ?
C3 C4 1.380(2) . ?
C3 H3 0.9500 . ?
C4 C5 1.378(3) . ?
C4 H4 0.9500 . ?
C5 C6 1.378(3) . ?
C5 H5 0.9500 . ?
C6 C7 1.378(2) . ?
C6 H6 0.9500 . ?
C7 H7 0.9500 . ?
C8 C22 1.4277(19) . ?
C8 C9 1.4732(18) . ?
C9 C10 1.392(2) . ?
C9 C14 1.4018(19) . ?
C10 C11 1.380(2) . ?
C10 H10 0.9500 . ?
C11 C12 1.381(2) . ?
C11 H11 0.9500 . ?
C12 C13 1.376(2) . ?
C12 H12 0.9500 . ?
C13 C14 1.395(2) . ?
C13 H13 0.9500 . ?
C14 C15 1.496(2) . ?
C15 O2 1.2168(17) . ?
C15 C16 1.496(2) . ?
C16 C17 1.397(2) . ?
C16 C21 1.400(2) . ?
C17 C18 1.378(2) . ?
C17 H17 0.9500 . ?
C18 C19 1.379(2) . ?
C18 H18 0.9500 . ?
C19 C20 1.376(2) . ?
C19 H19 0.9500 . ?
C20 C21 1.396(2) . ?
C20 H20 0.9500 . ?
C21 C22 1.4637(19) . ?
C22 N1 1.3187(17) . ?
C23 O3 1.3568(16) . ?
C23 C30 1.3662(18) . ?
C23 C24 1.4665(19) . ?
C24 C29 1.3890(19) . ?
C24 C25 1.3957(19) . ?
C25 C26 1.379(2) . ?
C25 H25 0.9500 . ?
C26 C27 1.381(2) . ?
C26 H26 0.9500 . ?
C27 C28 1.384(2) . ?
C27 H27 0.9500 . ?
C28 C29 1.384(2) . ?
C28 H28 0.9500 . ?
C29 H29 0.9500 . ?
C30 C44 1.4252(18) . ?
C30 C31 1.4694(18) . ?
C31 C32 1.3961(19) . ?
C31 C36 1.4014(18) . ?
C32 C33 1.3807(19) . ?
C32 H32 0.9500 . ?
C33 C34 1.384(2) . ?
C33 H33 0.9500 . ?
C34 C35 1.373(2) . ?
C34 H34 0.9500 . ?
C35 C36 1.3977(19) . ?
C35 H35 0.9500 . ?
C36 C37 1.492(2) . ?
C37 O4 1.2195(17) . ?
C37 C38 1.496(2) . ?
C38 C43 1.400(2) . ?
C38 C39 1.401(2) . ?
C39 C40 1.374(2) . ?
C39 H39 0.9500 . ?
C40 C41 1.379(3) . ?
C40 H40 0.9500 . ?
C41 C42 1.383(2) . ?
C41 H41 0.9500 . ?
C42 C43 1.396(2) . ?
C42 H42 0.9500 . ?
C43 C44 1.4688(19) . ?
C44 N2 1.3156(18) . ?
O1 N1 1.4038(15) . ?
O3 N2 1.4031(15) . ?
